data_7037536
loop_
_publ_author_name
'Chandra, Brijesh'
'Sathish Kumar, B.'
'Mondal, Navendu'
'Samanta, Anunay'
'Panda, Pradeepta K.'

_publ_section_title
;
 Hexaethylsubporphyrins: \b-alkyl analogues in the subporphyrin family.
;
_journal_issue 46
_journal_name_full 'Dalton transactions (Cambridge, England : 2003)'
_journal_page_first 19966
_journal_page_last 19973
_journal_paper_doi 10.1039/c5dt03864b
_journal_volume 44
_journal_year 2015
_chemical_formula_moiety 'C46 H48 B N3 O, C H4 O'
_chemical_formula_sum 'C47 H52 B N3 O2'
_chemical_formula_weight 701.73
_chemical_name_systematic
; 
 ? 
;
_space_group_IT_number 2
_symmetry_cell_setting triclinic
_symmetry_space_group_name_Hall '-P 1'
_symmetry_space_group_name_H-M 'P -1'
_atom_sites_solution_hydrogens geom
_atom_sites_solution_primary direct
_atom_sites_solution_secondary difmap
_audit_creation_method SHELXL-97
_audit_update_record
;
2015-07-24 deposited with the CCDC.
2015-10-19 downloaded from the CCDC.
;
_cell_angle_alpha 64.404(4)
_cell_angle_beta 66.875(4)
_cell_angle_gamma 83.700(4)
_cell_formula_units_Z 2
_cell_length_a 12.6638(6)
_cell_length_b 13.4127(6)
_cell_length_c 14.0487(5)
_cell_measurement_reflns_used 5716
_cell_measurement_temperature 293(2)
_cell_measurement_theta_max 71.793
_cell_measurement_theta_min 3.6590
_cell_volume 1973.98(18)
_computing_cell_refinement CrysAlisPro
_computing_data_collection CrysAlisPro
_computing_data_reduction CrysAlisPro
_computing_molecular_graphics 'Bruker SHELXTL'
_computing_publication_material 'Bruker SHELXTL'
_computing_structure_refinement 'SHELXL-97 (Sheldrick, 1997)'
_computing_structure_solution 'SHELXS-97 (Sheldrick, 1990)'
_diffrn_ambient_temperature 293(2)
_diffrn_detector_area_resol_mean 16.3291
_diffrn_measured_fraction_theta_full 0.996
_diffrn_measured_fraction_theta_max 0.996
_diffrn_measurement_device_type 'Xcalibur, Eos, Gemini'
_diffrn_measurement_method '\w scans'
_diffrn_radiation_monochromator graphite
_diffrn_radiation_source 'fine-focus sealed tube'
_diffrn_radiation_type CuK\a
_diffrn_radiation_wavelength 1.54184
_diffrn_reflns_av_R_equivalents 0.0185
_diffrn_reflns_av_sigmaI/netI 0.0248
_diffrn_reflns_limit_h_max 15
_diffrn_reflns_limit_h_min -15
_diffrn_reflns_limit_k_max 15
_diffrn_reflns_limit_k_min -16
_diffrn_reflns_limit_l_max 13
_diffrn_reflns_limit_l_min -16
_diffrn_reflns_number 13063
_diffrn_reflns_theta_full 67.08
_diffrn_reflns_theta_max 67.08
_diffrn_reflns_theta_min 3.78
_diffrn_standards_number 13182
_exptl_absorpt_coefficient_mu 0.550
_exptl_absorpt_correction_T_max 0.896
_exptl_absorpt_correction_T_min 0.867
_exptl_absorpt_correction_type multi-scan
_exptl_absorpt_process_details 'SCALE3 ABSPACK'
_exptl_crystal_colour colorless
_exptl_crystal_density_diffrn 1.181
_exptl_crystal_density_method 'not measured'
_exptl_crystal_description block
_exptl_crystal_F_000 752
_exptl_crystal_size_max 0.26
_exptl_crystal_size_mid 0.22
_exptl_crystal_size_min 0.20
_refine_diff_density_max 0.123
_refine_diff_density_min -0.199
_refine_diff_density_rms 0.046
_refine_ls_extinction_method none
_refine_ls_goodness_of_fit_ref 1.010
_refine_ls_hydrogen_treatment mixed
_refine_ls_matrix_type full
_refine_ls_number_parameters 492
_refine_ls_number_reflns 7021
_refine_ls_number_restraints 8
_refine_ls_restrained_S_all 1.028
_refine_ls_R_factor_all 0.0587
_refine_ls_R_factor_gt 0.0507
_refine_ls_shift/su_max 0.038
_refine_ls_shift/su_mean 0.002
_refine_ls_structure_factor_coef Fsqd
_refine_ls_weighting_details 'calc w=1/[\s^2^(Fo^2^)+(0.0801P)^2^+0.1470P] where P=(Fo^2^+2Fc^2^)/3'
_refine_ls_weighting_scheme calc
_refine_ls_wR_factor_gt 0.1298
_refine_ls_wR_factor_ref 0.1399
_reflns_number_gt 5890
_reflns_number_total 7021
_reflns_threshold_expression >2sigma(I)
_cod_data_source_file c5dt03864b2.cif
_cod_data_source_block submesoph
_cod_original_cell_volume 1973.98(15)
_cod_database_code 7037536

loop_
_symmetry_equiv_pos_as_xyz
'x, y, z'
'-x, -y, -z'

loop_
_atom_site_label
_atom_site_type_symbol
_atom_site_fract_x
_atom_site_fract_y
_atom_site_fract_z
_atom_site_U_iso_or_equiv
_atom_site_adp_type
_atom_site_occupancy
_atom_site_symmetry_multiplicity
_atom_site_calc_flag
_atom_site_refinement_flags
N1 N 0.31221(11) 0.73144(10) 0.17919(10) 0.0424(10) Uani 1 1 d .
N2 N 0.22077(11) 0.55561(10) 0.24603(10) 0.0433(10) Uani 1 1 d .
N3 N 0.28617(11) 0.59256(10) 0.36450(11) 0.0442(10) Uani 1 1 d .
O1 O 0.42445(10) 0.56568(10) 0.19583(10) 0.0545(10) Uani 1 1 d .
C2 C 0.33541(13) 0.91564(13) 0.11161(13) 0.0452(10) Uani 1 1 d .
C4 C 0.28193(12) 0.77362(13) 0.08681(12) 0.0426(10) Uani 1 1 d .
C9 C 0.16451(13) 0.45804(12) 0.33275(13) 0.0435(10) Uani 1 1 d .
C10 C 0.17425(13) 0.42378(12) 0.43946(13) 0.0447(10) Uani 1 1 d .
C5 C 0.22730(13) 0.69994(13) 0.06815(13) 0.0434(10) Uani 1 1 d .
C22 C 0.19714(14) 0.74137(13) -0.03446(13) 0.0469(10) Uani 1 1 d .
C6 C 0.19223(13) 0.58925(13) 0.15345(13) 0.0428(10) Uani 1 1 d .
C14 C 0.31345(13) 0.66692(13) 0.39483(13) 0.0452(10) Uani 1 1 d .
C11 C 0.23027(13) 0.49722(12) 0.45615(13) 0.0444(10) Uani 1 1 d .
C3 C 0.30053(13) 0.89297(13) 0.04062(13) 0.0450(10) Uani 1 1 d .
C1 C 0.33753(12) 0.81120(12) 0.20412(13) 0.0432(10) Uani 1 1 d .
C15 C 0.34428(13) 0.77867(13) 0.31202(13) 0.0450(10) Uani 1 1 d .
C7 C 0.11754(13) 0.49833(13) 0.17873(14) 0.0459(10) Uani 1 1 d .
C28 C 0.12494(13) 0.31275(13) 0.53417(13) 0.0450(10) Uani 1 1 d .
C8 C 0.09866(13) 0.42007(13) 0.28894(14) 0.0463(10) Uani 1 1 d .
C13 C 0.28408(15) 0.60915(14) 0.51734(14) 0.0500(10) Uani 1 1 d .
C33 C 0.19603(15) 0.22541(14) 0.54694(15) 0.0554(10) Uani 1 1 d .
H33 H 0.2724 0.2370 0.4960 0.066 Uiso 1 1 calc R
C42 C 0.07628(15) 0.48531(15) 0.09777(16) 0.0544(10) Uani 1 1 d .
H42A H 0.0449 0.5535 0.0602 0.065 Uiso 1 1 calc R
H42B H 0.0151 0.4266 0.1407 0.065 Uiso 1 1 calc R
C16 C 0.36640(15) 0.86357(13) 0.34545(13) 0.0492(10) Uani 1 1 d .
C38 C 0.36622(15) 1.02994(13) 0.09352(15) 0.0533(10) Uani 1 1 d .
H38A H 0.4145 1.0714 0.0135 0.064 Uiso 1 1 calc R
H38B H 0.4115 1.0224 0.1379 0.064 Uiso 1 1 calc R
C23 C 0.28196(17) 0.76360(16) -0.14168(15) 0.0598(10) Uani 1 1 d .
H23 H 0.3583 0.7535 -0.1496 0.072 Uiso 1 1 calc R
C12 C 0.23198(14) 0.50611(14) 0.55505(13) 0.0488(10) Uani 1 1 d .
C27 C 0.08427(16) 0.75748(15) -0.02536(17) 0.0595(10) Uani 1 1 d .
H27 H 0.0262 0.7445 0.0455 0.071 Uiso 1 1 calc R
C32 C 0.15435(19) 0.12174(15) 0.63434(18) 0.0674(11) Uani 1 1 d .
H32 H 0.2028 0.0640 0.6423 0.081 Uiso 1 1 calc R
C17 C 0.2757(2) 0.91721(18) 0.39330(18) 0.0691(11) Uani 1 1 d .
H17 H 0.2012 0.9000 0.4049 0.083 Uiso 1 1 calc R
C36 C 0.31043(18) 0.65066(17) 0.58964(16) 0.0629(10) Uani 1 1 d .
H36A H 0.2585 0.6115 0.6687 0.076 Uiso 1 1 calc R
H36B H 0.2972 0.7288 0.5655 0.076 Uiso 1 1 calc R
C44 C 0.02028(16) 0.31570(14) 0.35201(17) 0.0581(10) Uani 1 1 d .
H44A H -0.0173 0.3014 0.4320 0.070 Uiso 1 1 calc R
H44B H -0.0391 0.3272 0.3216 0.070 Uiso 1 1 calc R
C40 C 0.28127(17) 0.97863(14) -0.06254(14) 0.0584(10) Uani 1 1 d .
H40A H 0.3056 0.9511 -0.1209 0.070 Uiso 1 1 calc R
H40B H 0.3298 1.0451 -0.0927 0.070 Uiso 1 1 calc R
B1 B 0.31798(15) 0.61037(14) 0.24389(14) 0.0420(10) Uani 1 1 d .
C21 C 0.47656(18) 0.88893(17) 0.33107(16) 0.0643(10) Uani 1 1 d .
H21 H 0.5381 0.8524 0.3007 0.077 Uiso 1 1 calc R
C34 C 0.18139(18) 0.42214(16) 0.67809(15) 0.0630(10) Uani 1 1 d .
H34A H 0.1124 0.3849 0.6907 0.076 Uiso 1 1 calc R
H34B H 0.1591 0.4605 0.7271 0.076 Uiso 1 1 calc R
C39 C 0.2644(2) 1.09668(18) 0.1259(2) 0.0751(11) Uani 1 1 d .
H39A H 0.2247 1.1135 0.0756 0.113 Uiso 1 1 calc R
H39B H 0.2915 1.1644 0.1193 0.113 Uiso 1 1 calc R
H39C H 0.2129 1.0543 0.2033 0.113 Uiso 1 1 calc R
C29 C 0.01165(16) 0.29268(16) 0.61044(17) 0.0653(11) Uani 1 1 d .
H29 H -0.0374 0.3500 0.6031 0.078 Uiso 1 1 calc R
C31 C 0.04196(19) 0.10324(16) 0.70962(17) 0.0697(11) Uani 1 1 d .
H31 H 0.0141 0.0333 0.7688 0.084 Uiso 1 1 calc R
C25 C 0.1425(2) 0.81424(17) -0.2262(2) 0.0788(11) Uani 1 1 d .
H25 H 0.1242 0.8380 -0.2903 0.095 Uiso 1 1 calc R
C24 C 0.2545(2) 0.80065(18) -0.23700(17) 0.0750(11) Uani 1 1 d .
H24 H 0.3125 0.8163 -0.3086 0.090 Uiso 1 1 calc R
C41 C 0.1572(2) 1.00969(18) -0.0402(2) 0.0777(11) Uani 1 1 d .
H41A H 0.1079 0.9443 -0.0084 0.116 Uiso 1 1 calc R
H41B H 0.1515 1.0615 -0.1108 0.116 Uiso 1 1 calc R
H41C H 0.1341 1.0429 0.0126 0.116 Uiso 1 1 calc R
C45 C 0.0820(2) 0.21543(18) 0.3433(3) 0.0879(12) Uani 1 1 d .
H45A H 0.1150 0.2268 0.2648 0.132 Uiso 1 1 calc R
H45B H 0.0283 0.1513 0.3878 0.132 Uiso 1 1 calc R
H45C H 0.1419 0.2043 0.3719 0.132 Uiso 1 1 calc R
C30 C -0.02943(18) 0.18877(19) 0.69711(19) 0.0757(11) Uani 1 1 d .
H30 H -0.1060 0.1763 0.7476 0.091 Uiso 1 1 calc R
C26 C 0.0570(2) 0.79278(17) -0.1209(2) 0.0758(11) Uani 1 1 d .
H26 H -0.0193 0.8019 -0.1137 0.091 Uiso 1 1 calc R
C43 C 0.1726(2) 0.4580(2) 0.0076(2) 0.0768(11) Uani 1 1 d .
H43A H 0.2317 0.5176 -0.0376 0.115 Uiso 1 1 calc R
H43B H 0.1425 0.4482 -0.0410 0.115 Uiso 1 1 calc R
H43C H 0.2045 0.3910 0.0444 0.115 Uiso 1 1 calc R
C35 C 0.2639(3) 0.3358(2) 0.7118(2) 0.0923(12) Uani 1 1 d .
H35A H 0.2784 0.2909 0.6708 0.138 Uiso 1 1 calc R
H35B H 0.2305 0.2898 0.7925 0.138 Uiso 1 1 calc R
H35C H 0.3351 0.3723 0.6934 0.138 Uiso 1 1 calc R
C20 C 0.4949(2) 0.9686(2) 0.3619(2) 0.0878(12) Uani 1 1 d .
H20 H 0.5690 0.9857 0.3515 0.105 Uiso 1 1 calc R
C18 C 0.2958(3) 0.9962(2) 0.4239(2) 0.0906(12) Uani 1 1 d .
H18 H 0.2345 1.0319 0.4560 0.109 Uiso 1 1 calc R
C19 C 0.4048(3) 1.0225(2) 0.4075(2) 0.0967(13) Uani 1 1 d .
H19 H 0.4178 1.0766 0.4272 0.116 Uiso 1 1 calc R
C37 C 0.4340(2) 0.6348(2) 0.5813(2) 0.0905(12) Uani 1 1 d .
H37A H 0.4487 0.5581 0.6015 0.136 Uiso 1 1 calc R
H37B H 0.4457 0.6575 0.6328 0.136 Uiso 1 1 calc R
H37C H 0.4857 0.6788 0.5045 0.136 Uiso 1 1 calc R
C46 C 0.52892(17) 0.6215(2) 0.1618(2) 0.0832(11) Uani 1 1 d .
H46A H 0.5387 0.6904 0.0959 0.125 Uiso 1 1 calc R
H46B H 0.5910 0.5766 0.1431 0.125 Uiso 1 1 calc R
H46C H 0.5289 0.6360 0.2230 0.125 Uiso 1 1 calc R
O2 O 0.4434(2) 0.34188(19) 0.2370(2) 0.1231(12) Uani 1 1 d D
C47 C 0.4180(3) 0.3359(3) 0.1544(4) 0.1253(15) Uani 1 1 d U
H47A H 0.3393 0.3521 0.1660 0.188 Uiso 1 1 calc R
H47B H 0.4289 0.2626 0.1579 0.188 Uiso 1 1 calc R
H47C H 0.4677 0.3887 0.0808 0.188 Uiso 1 1 calc RD
H48 H 0.447(4) 0.4176(17) 0.215(2) 0.21(2) Uiso 1 1 d D

loop_
_atom_site_aniso_label
_atom_site_aniso_U_11
_atom_site_aniso_U_22
_atom_site_aniso_U_33
_atom_site_aniso_U_23
_atom_site_aniso_U_13
_atom_site_aniso_U_12
N1 0.0467(11) 0.0418(11) 0.0420(11) -0.0185(7) -0.0191(6) 0.0016(5)
N2 0.0507(12) 0.0403(11) 0.0432(11) -0.0176(7) -0.0220(7) 0.0020(5)
N3 0.0527(12) 0.0417(12) 0.0433(11) -0.0184(7) -0.0229(7) 0.0032(5)
O1 0.0506(11) 0.0547(11) 0.0620(12) -0.0293(7) -0.0219(6) 0.0102(5)
C2 0.0425(12) 0.0422(12) 0.0446(12) -0.0172(7) -0.0112(7) -0.0005(6)
C4 0.0439(12) 0.0451(12) 0.0375(12) -0.0176(7) -0.0145(7) 0.0039(6)
C9 0.0457(12) 0.0373(12) 0.0483(12) -0.0186(7) -0.0188(7) 0.0051(6)
C10 0.0467(12) 0.0413(12) 0.0464(12) -0.0191(8) -0.0186(7) 0.0071(6)
C5 0.0457(12) 0.0450(12) 0.0424(12) -0.0206(8) -0.0181(7) 0.0053(6)
C22 0.0566(13) 0.0427(12) 0.0482(12) -0.0204(8) -0.0262(8) 0.0053(6)
C6 0.0454(12) 0.0460(12) 0.0447(12) -0.0229(8) -0.0218(7) 0.0073(6)
C14 0.0487(12) 0.0477(12) 0.0481(12) -0.0243(8) -0.0231(8) 0.0048(6)
C11 0.0494(12) 0.0405(12) 0.0434(12) -0.0164(7) -0.0204(7) 0.0069(6)
C3 0.0452(12) 0.0434(12) 0.0402(12) -0.0155(7) -0.0122(7) 0.0001(6)
C1 0.0405(12) 0.0434(12) 0.0473(12) -0.0214(8) -0.0158(7) 0.0019(6)
C15 0.0448(12) 0.0475(13) 0.0489(12) -0.0242(8) -0.0200(7) 0.0037(6)
C7 0.0464(12) 0.0451(12) 0.0560(13) -0.0266(8) -0.0250(8) 0.0084(6)
C28 0.0488(12) 0.0418(12) 0.0447(12) -0.0177(7) -0.0195(7) 0.0046(6)
C8 0.0463(12) 0.0415(12) 0.0563(13) -0.0237(8) -0.0228(8) 0.0068(6)
C13 0.0570(13) 0.0534(13) 0.0475(13) -0.0248(8) -0.0258(8) 0.0101(7)
C33 0.0528(13) 0.0478(13) 0.0566(13) -0.0190(9) -0.0171(8) 0.0082(7)
C42 0.0598(13) 0.0514(13) 0.0673(14) -0.0274(9) -0.0376(9) 0.0060(7)
C16 0.0617(13) 0.0446(12) 0.0465(12) -0.0202(8) -0.0241(8) 0.0011(7)
C38 0.0572(13) 0.0433(13) 0.0558(13) -0.0185(8) -0.0189(8) -0.0043(7)
C23 0.0695(14) 0.0653(14) 0.0512(13) -0.0294(9) -0.0242(9) 0.0038(9)
C12 0.0549(13) 0.0496(13) 0.0445(12) -0.0201(8) -0.0228(8) 0.0088(7)
C27 0.0613(14) 0.0544(14) 0.0666(14) -0.0233(9) -0.0325(9) 0.0101(8)
C32 0.0758(15) 0.0444(13) 0.0696(15) -0.0157(9) -0.0276(10) 0.0122(8)
C17 0.0810(16) 0.0714(16) 0.0754(16) -0.0446(11) -0.0392(11) 0.0214(10)
C36 0.0852(16) 0.0647(14) 0.0508(13) -0.0267(9) -0.0349(10) 0.0033(9)
C44 0.0610(14) 0.0496(13) 0.0670(14) -0.0224(9) -0.0288(9) -0.0030(8)
C40 0.0803(15) 0.0454(13) 0.0425(13) -0.0120(8) -0.0226(9) -0.0033(8)
B1 0.0478(13) 0.0403(13) 0.0413(13) -0.0181(8) -0.0197(8) 0.0033(7)
C21 0.0665(14) 0.0703(15) 0.0602(14) -0.0294(10) -0.0223(9) -0.0112(9)
C34 0.0799(15) 0.0603(14) 0.0455(13) -0.0186(9) -0.0242(9) 0.0007(9)
C39 0.0787(16) 0.0590(15) 0.0991(18) -0.0455(12) -0.0341(12) 0.0126(10)
C29 0.0528(13) 0.0564(14) 0.0666(15) -0.0191(10) -0.0131(9) 0.0105(8)
C31 0.0810(16) 0.0495(13) 0.0562(14) -0.0070(9) -0.0188(10) -0.0078(9)
C25 0.128(2) 0.0586(15) 0.0732(16) -0.0212(11) -0.0684(15) 0.0018(12)
C24 0.113(2) 0.0703(16) 0.0514(14) -0.0279(10) -0.0357(11) -0.0035(12)
C41 0.1028(19) 0.0599(15) 0.0852(17) -0.0244(11) -0.0621(14) 0.0219(11)
C45 0.102(2) 0.0509(15) 0.132(2) -0.0406(13) -0.0653(17) 0.0116(11)
C30 0.0573(14) 0.0710(16) 0.0654(15) -0.0163(11) -0.0031(10) -0.0052(9)
C26 0.0872(17) 0.0564(14) 0.104(2) -0.0252(12) -0.0681(15) 0.0137(10)
C43 0.0845(17) 0.0960(18) 0.0825(17) -0.0576(13) -0.0440(12) 0.0148(12)
C35 0.120(2) 0.0715(17) 0.0840(18) -0.0076(13) -0.0660(16) 0.0045(13)
C20 0.103(2) 0.0879(19) 0.0837(18) -0.0359(14) -0.0385(14) -0.0302(14)
C18 0.140(3) 0.0771(17) 0.0941(19) -0.0600(14) -0.0652(17) 0.0407(15)
C19 0.163(3) 0.0670(17) 0.094(2) -0.0450(14) -0.0683(19) -0.0005(16)
C37 0.107(2) 0.0918(19) 0.104(2) -0.0412(15) -0.0709(17) 0.0071(14)
C46 0.0504(14) 0.0902(18) 0.108(2) -0.0489(15) -0.0227(12) 0.0079(10)
O2 0.161(2) 0.0949(17) 0.182(2) -0.0844(16) -0.115(2) 0.0520(14)
C47 0.125(2) 0.135(3) 0.184(3) -0.101(2) -0.097(2) 0.0445(19)

loop_
_atom_type_symbol
_atom_type_description
_atom_type_scat_dispersion_real
_atom_type_scat_dispersion_imag
_atom_type_scat_source
C C 0.0181 0.0091 'International Tables Vol C Tables 4.2.6.8 and 6.1.1.4'
H H 0.0000 0.0000 'International Tables Vol C Tables 4.2.6.8 and 6.1.1.4'
B B 0.0090 0.0039 'International Tables Vol C Tables 4.2.6.8 and 6.1.1.4'
N N 0.0311 0.0180 'International Tables Vol C Tables 4.2.6.8 and 6.1.1.4'
O O 0.0492 0.0322 'International Tables Vol C Tables 4.2.6.8 and 6.1.1.4'

loop_
_geom_angle_atom_site_label_1
_geom_angle_atom_site_label_2
_geom_angle_atom_site_label_3
_geom_angle
C1 N1 C4 113.05(13)
C1 N1 B1 124.33(12)
C4 N1 B1 122.61(12)
C9 N2 C6 113.46(13)
C9 N2 B1 123.27(13)
C6 N2 B1 122.49(13)
C11 N3 C14 112.90(13)
C11 N3 B1 122.91(13)
C14 N3 B1 124.14(13)
C46 O1 B1 119.12(15)
C3 C2 C1 107.95(13)
C3 C2 C38 125.24(15)
C1 C2 C38 126.81(14)
N1 C4 C5 118.42(13)
N1 C4 C3 105.43(13)
C5 C4 C3 135.35(14)
N2 C9 C10 118.09(13)
N2 C9 C8 105.40(13)
C10 C9 C8 136.25(14)
C9 C10 C11 119.30(14)
C9 C10 C28 120.80(14)
C11 C10 C28 119.90(13)
C6 C5 C4 119.38(13)
C6 C5 C22 120.06(13)
C4 C5 C22 120.31(13)
C27 C22 C23 118.25(16)
C27 C22 C5 121.23(15)
C23 C22 C5 120.51(15)
N2 C6 C5 117.90(13)
N2 C6 C7 105.16(13)
C5 C6 C7 136.44(14)
N3 C14 C15 118.26(13)
N3 C14 C13 105.62(14)
C15 C14 C13 135.27(14)
N3 C11 C10 118.58(13)
N3 C11 C12 105.60(13)
C10 C11 C12 135.19(14)
C2 C3 C4 107.76(13)
C2 C3 C40 125.16(15)
C4 C3 C40 127.04(14)
N1 C1 C15 118.49(14)
N1 C1 C2 105.41(13)
C15 C1 C2 135.46(14)
C1 C15 C14 119.53(14)
C1 C15 C16 120.47(14)
C14 C15 C16 119.37(14)
C8 C7 C6 107.65(13)
C8 C7 C42 125.25(15)
C6 C7 C42 126.89(15)
C29 C28 C33 118.38(16)
C29 C28 C10 122.96(15)
C33 C28 C10 118.66(14)
C7 C8 C9 108.01(13)
C7 C8 C44 125.26(15)
C9 C8 C44 126.70(15)
C12 C13 C14 107.71(14)
C12 C13 C36 125.81(16)
C14 C13 C36 126.41(16)
C32 C33 C28 120.55(17)
C32 C33 H33 119.7
C28 C33 H33 119.7
C7 C42 C43 111.97(14)
C7 C42 H42A 109.2
C43 C42 H42A 109.2
C7 C42 H42B 109.2
C43 C42 H42B 109.2
H42A C42 H42B 107.9
C17 C16 C21 118.96(17)
C17 C16 C15 119.88(16)
C21 C16 C15 121.15(16)
C2 C38 C39 115.18(15)
C2 C38 H38A 108.5
C39 C38 H38A 108.5
C2 C38 H38B 108.5
C39 C38 H38B 108.5
H38A C38 H38B 107.5
C24 C23 C22 120.88(19)
C24 C23 H23 119.6
C22 C23 H23 119.6
C13 C12 C11 107.72(14)
C13 C12 C34 125.16(15)
C11 C12 C34 127.06(15)
C22 C27 C26 120.64(19)
C22 C27 H27 119.7
C26 C27 H27 119.7
C31 C32 C33 120.39(18)
C31 C32 H32 119.8
C33 C32 H32 119.8
C18 C17 C16 120.1(2)
C18 C17 H17 119.9
C16 C17 H17 119.9
C13 C36 C37 112.16(17)
C13 C36 H36A 109.2
C37 C36 H36A 109.2
C13 C36 H36B 109.2
C37 C36 H36B 109.2
H36A C36 H36B 107.9
C45 C44 C8 113.45(17)
C45 C44 H44A 108.9
C8 C44 H44A 108.9
C45 C44 H44B 108.9
C8 C44 H44B 108.9
H44A C44 H44B 107.7
C3 C40 C41 114.71(15)
C3 C40 H40A 108.6
C41 C40 H40A 108.6
C3 C40 H40B 108.6
C41 C40 H40B 108.6
H40A C40 H40B 107.6
O1 B1 N2 109.56(13)
O1 B1 N1 115.09(13)
N2 B1 N1 105.61(12)
O1 B1 N3 115.18(13)
N2 B1 N3 105.11(13)
N1 B1 N3 105.42(12)
C20 C21 C16 120.0(2)
C20 C21 H21 120.0
C16 C21 H21 120.0
C12 C34 C35 113.16(18)
C12 C34 H34A 108.9
C35 C34 H34A 108.9
C12 C34 H34B 108.9
C35 C34 H34B 108.9
H34A C34 H34B 107.8
C38 C39 H39A 109.5
C38 C39 H39B 109.5
H39A C39 H39B 109.5
C38 C39 H39C 109.5
H39A C39 H39C 109.5
H39B C39 H39C 109.5
C30 C29 C28 120.69(18)
C30 C29 H29 119.7
C28 C29 H29 119.7
C32 C31 C30 119.55(18)
C32 C31 H31 120.2
C30 C31 H31 120.2
C24 C25 C26 120.06(18)
C24 C25 H25 120.0
C26 C25 H25 120.0
C25 C24 C23 120.1(2)
C25 C24 H24 119.9
C23 C24 H24 119.9
C40 C41 H41A 109.5
C40 C41 H41B 109.5
H41A C41 H41B 109.5
C40 C41 H41C 109.5
H41A C41 H41C 109.5
H41B C41 H41C 109.5
C44 C45 H45A 109.5
C44 C45 H45B 109.5
H45A C45 H45B 109.5
C44 C45 H45C 109.5
H45A C45 H45C 109.5
H45B C45 H45C 109.5
C31 C30 C29 120.43(18)
C31 C30 H30 119.8
C29 C30 H30 119.8
C25 C26 C27 120.0(2)
C25 C26 H26 120.0
C27 C26 H26 120.0
C42 C43 H43A 109.5
C42 C43 H43B 109.5
H43A C43 H43B 109.5
C42 C43 H43C 109.5
H43A C43 H43C 109.5
H43B C43 H43C 109.5
C34 C35 H35A 109.5
C34 C35 H35B 109.5
H35A C35 H35B 109.5
C34 C35 H35C 109.5
H35A C35 H35C 109.5
H35B C35 H35C 109.5
C19 C20 C21 120.6(2)
C19 C20 H20 119.7
C21 C20 H20 119.7
C19 C18 C17 120.7(2)
C19 C18 H18 119.6
C17 C18 H18 119.6
C18 C19 C20 119.6(2)
C18 C19 H19 120.2
C20 C19 H19 120.2
C36 C37 H37A 109.5
C36 C37 H37B 109.5
H37A C37 H37B 109.5
C36 C37 H37C 109.5
H37A C37 H37C 109.5
H37B C37 H37C 109.5
O1 C46 H46A 109.5
O1 C46 H46B 109.5
H46A C46 H46B 109.5
O1 C46 H46C 109.5
H46A C46 H46C 109.5
H46B C46 H46C 109.5
C47 O2 H48 101.6(18)
O2 C47 H47A 109.5
O2 C47 H47B 109.5
H47A C47 H47B 109.5
O2 C47 H47C 109.5
H47A C47 H47C 109.5
H47B C47 H47C 109.5

loop_
_geom_bond_atom_site_label_1
_geom_bond_atom_site_label_2
_geom_bond_distance
N1 C1 1.3629(19)
N1 C4 1.3638(19)
N1 B1 1.490(2)
N2 C9 1.3601(19)
N2 C6 1.3609(19)
N2 B1 1.485(2)
N3 C11 1.362(2)
N3 C14 1.3617(19)
N3 B1 1.492(2)
O1 C46 1.397(2)
O1 B1 1.446(2)
C2 C3 1.385(2)
C2 C1 1.449(2)
C2 C38 1.511(2)
C4 C5 1.428(2)
C4 C3 1.451(2)
C9 C10 1.418(2)
C9 C8 1.449(2)
C10 C11 1.419(2)
C10 C28 1.489(2)
C5 C6 1.424(2)
C5 C22 1.492(2)
C22 C27 1.385(2)
C22 C23 1.387(2)
C6 C7 1.457(2)
C14 C15 1.420(2)
C14 C13 1.452(2)
C11 C12 1.453(2)
C3 C40 1.502(2)
C1 C15 1.420(2)
C15 C16 1.494(2)
C7 C8 1.384(2)
C7 C42 1.502(2)
C28 C29 1.381(2)
C28 C33 1.389(2)
C8 C44 1.507(2)
C13 C12 1.385(2)
C13 C36 1.499(2)
C33 C32 1.377(3)
C33 H33 0.9300
C42 C43 1.522(3)
C42 H42A 0.9700
C42 H42B 0.9700
C16 C17 1.385(3)
C16 C21 1.388(3)
C38 C39 1.519(3)
C38 H38A 0.9700
C38 H38B 0.9700
C23 C24 1.383(3)
C23 H23 0.9300
C12 C34 1.508(2)
C27 C26 1.388(3)
C27 H27 0.9300
C32 C31 1.369(3)
C32 H32 0.9300
C17 C18 1.383(3)
C17 H17 0.9300
C36 C37 1.521(3)
C36 H36A 0.9700
C36 H36B 0.9700
C44 C45 1.507(3)
C44 H44A 0.9700
C44 H44B 0.9700
C40 C41 1.524(3)
C40 H40A 0.9700
C40 H40B 0.9700
C21 C20 1.385(3)
C21 H21 0.9300
C34 C35 1.519(3)
C34 H34A 0.9700
C34 H34B 0.9700
C39 H39A 0.9600
C39 H39B 0.9600
C39 H39C 0.9600
C29 C30 1.375(3)
C29 H29 0.9300
C31 C30 1.374(3)
C31 H31 0.9300
C25 C24 1.367(4)
C25 C26 1.374(4)
C25 H25 0.9300
C24 H24 0.9300
C41 H41A 0.9600
C41 H41B 0.9600
C41 H41C 0.9600
C45 H45A 0.9600
C45 H45B 0.9600
C45 H45C 0.9600
C30 H30 0.9300
C26 H26 0.9300
C43 H43A 0.9600
C43 H43B 0.9600
C43 H43C 0.9600
C35 H35A 0.9600
C35 H35B 0.9600
C35 H35C 0.9600
C20 C19 1.371(4)
C20 H20 0.9300
C18 C19 1.368(4)
C18 H18 0.9300
C19 H19 0.9300
C37 H37A 0.9600
C37 H37B 0.9600
C37 H37C 0.9600
C46 H46A 0.9600
C46 H46B 0.9600
C46 H46C 0.9600
O2 C47 1.355(4)
O2 H48 0.92(2)
C47 H47A 0.9600
C47 H47B 0.9600
C47 H47C 0.9600
